data_4103940
loop_
_publ_author_name
'Shinji Yamada'
'Yoko Tokugawa'

_publ_section_title
;
 Cation-\p Controlled Solid-State Photodimerization of 4-Azachalcones
;
_journal_name_full 'Journal of the American Chemical Society'
_journal_page_first 2098
_journal_page_last 2099
_journal_paper_doi 10.1021/ja809906c
_journal_volume 131
_journal_year 2009
_chemical_formula_moiety 'C30 H26 N2 O4 '
_chemical_formula_sum 'C30 H26 N2 O4'
_chemical_formula_weight 478.55
_space_group_IT_number 1
_symmetry_cell_setting triclinic
_symmetry_Int_Tables_number 1
_symmetry_space_group_name_Hall 'P 1'
_symmetry_space_group_name_H-M 'P 1'
_cell_angle_alpha 111.8469(13)
_cell_angle_beta 110.5146(12)
_cell_angle_gamma 92.9062(12)
_cell_formula_units_Z 2
_cell_length_a 9.0768(2)
_cell_length_b 11.4769(3)
_cell_length_c 13.8031(3)
_cell_measurement_reflns_used 5714
_cell_measurement_temperature 298.1
_cell_measurement_theta_max 68.0
_cell_measurement_theta_min 3.8
_cell_volume 1222.58(5)
_computing_cell_refinement PROCESS-AUTO
_computing_data_collection PROCESS-AUTO
_computing_data_reduction CrystalStructure
_computing_publication_material 'CrystalStructure 3.8'
_computing_structure_refinement SHELXL
_computing_structure_solution SHELXS97
_diffrn_detector_area_resol_mean 10.00
_diffrn_measured_fraction_theta_full 0.976
_diffrn_measured_fraction_theta_max 0.976
_diffrn_measurement_device_type 'Rigaku RAXIS-RAPID'
_diffrn_measurement_method \w
_diffrn_radiation_type 'Cu K\a'
_diffrn_radiation_wavelength 1.54187
_diffrn_reflns_av_R_equivalents 0.039
_diffrn_reflns_limit_h_max 10
_diffrn_reflns_limit_h_min -10
_diffrn_reflns_limit_k_max 13
_diffrn_reflns_limit_k_min -13
_diffrn_reflns_limit_l_max 16
_diffrn_reflns_limit_l_min -16
_diffrn_reflns_number 13768
_diffrn_reflns_theta_full 68.20
_diffrn_reflns_theta_max 68.20
_exptl_absorpt_coefficient_mu 0.701
_exptl_absorpt_correction_type none
_exptl_crystal_colour colorless
_exptl_crystal_density_diffrn 1.300
_exptl_crystal_density_method 'not measured'
_exptl_crystal_description platelet
_exptl_crystal_F_000 504.00
_exptl_crystal_size_max 0.50
_exptl_crystal_size_mid 0.30
_exptl_crystal_size_min 0.20
_refine_diff_density_max 0.18
_refine_diff_density_min -0.16
_refine_ls_extinction_coef 0.0024(4)
_refine_ls_extinction_method SHELXL
_refine_ls_goodness_of_fit_ref 1.071
_refine_ls_hydrogen_treatment refall
_refine_ls_number_parameters 652
_refine_ls_number_reflns 7331
_refine_ls_R_factor_gt 0.0419
_refine_ls_shift/su_max 1.2710
_refine_ls_structure_factor_coef Fsqd
_refine_ls_weighting_details 'w = 1/[\s^2^(Fo^2^)+(0.0757P)^2^+0.0355P] where P=(Fo^2^+2Fc^2^)/3'
_refine_ls_weighting_scheme calc
_refine_ls_wR_factor_ref 0.1311
_reflns_number_gt 5593
_reflns_number_total 7331
_reflns_threshold_expression F^2^>2.0\s(F^2^)
_cod_data_source_file ja809906c_si_006.cif
_cod_data_source_block '_Compd2b'
_cod_original_formula_sum 'C30 H26 N2 O4 '
_cod_database_code 4103940

loop_
_symmetry_equiv_pos_site_id
_symmetry_equiv_pos_as_xyz
1 +X,+Y,+Z

loop_
_atom_site_label
_atom_site_type_symbol
_atom_site_fract_x
_atom_site_fract_y
_atom_site_fract_z
_atom_site_U_iso_or_equiv
_atom_site_adp_type
_atom_site_occupancy
_atom_site_symmetry_multiplicity
_atom_site_calc_flag
_atom_site_refinement_flags
O(1) O 1.3761(5) 0.2401(3) 0.3378(3) 0.0788(11) Uani 1.00 1 d .
O(2) O 0.6310(5) 0.3412(3) 0.1610(3) 0.0736(11) Uani 1.00 1 d .
O(3) O 0.9427(5) -0.2195(3) 0.2730(3) 0.0728(11) Uani 1.00 1 d .
O(4) O 1.6843(5) -0.3214(4) 0.4460(3) 0.0756(12) Uani 1.00 1 d .
O(5) O 0.9952(5) 0.1409(3) -0.0530(3) 0.0751(11) Uani 1.00 1 d .
O(6) O 0.8110(6) 0.4989(4) -0.2956(3) 0.0865(12) Uani 1.00 1 d .
O(7) O 0.3198(4) -0.1220(3) -0.3393(2) 0.0654(10) Uani 1.00 1 d .
O(8) O 0.5056(6) -0.4787(4) -0.0949(4) 0.0914(14) Uani 1.00 1 d .
N(1) N 1.1448(6) 0.5491(4) 0.5775(4) 0.0764(14) Uani 1.00 1 d .
N(2) N 1.1724(6) -0.5295(4) 0.0281(4) 0.0748(13) Uani 1.00 1 d .
N(3) N 1.1445(7) 0.1134(5) -0.3754(4) 0.0767(15) Uani 1.00 1 d .
N(4) N 0.1708(7) -0.0898(5) -0.0145(4) 0.0846(16) Uani 1.00 1 d .
C(1) C 1.2361(6) 0.0951(4) 0.3780(4) 0.0485(10) Uani 1.00 1 d .
C(2) C 1.0498(6) 0.0402(4) 0.3190(4) 0.0472(10) Uani 1.00 1 d .
C(3) C 1.0791(6) -0.0771(4) 0.2291(3) 0.0451(10) Uani 1.00 1 d .
C(4) C 1.2673(5) -0.0199(4) 0.2910(3) 0.0457(10) Uani 1.00 1 d .
C(5) C 1.2964(6) 0.2266(4) 0.3870(4) 0.0517(11) Uani 1.00 1 d .
C(6) C 1.2470(6) 0.3380(4) 0.4574(4) 0.0533(11) Uani 1.00 1 d .
C(7) C 1.2593(7) 0.4532(5) 0.4453(5) 0.0674(14) Uani 1.00 1 d .
C(8) C 1.2040(8) 0.5525(5) 0.5038(5) 0.0764(17) Uani 1.00 1 d .
C(9) C 1.1423(8) 0.4422(5) 0.5962(5) 0.0797(17) Uani 1.00 1 d .
C(10) C 1.1882(7) 0.3349(4) 0.5355(4) 0.0645(14) Uani 1.00 1 d .
C(11) C 0.9369(5) 0.1196(3) 0.2753(3) 0.0433(10) Uani 1.00 1 d .
C(12) C 0.9522(6) 0.1661(4) 0.2003(4) 0.0521(11) Uani 1.00 1 d .
C(13) C 0.8504(6) 0.2410(4) 0.1647(4) 0.0537(12) Uani 1.00 1 d .
C(14) C 0.7279(6) 0.2685(5) 0.2039(4) 0.0558(12) Uani 1.00 1 d .
C(15) C 0.7083(7) 0.2207(5) 0.2770(4) 0.0602(13) Uani 1.00 1 d .
C(16) C 0.8168(6) 0.1468(5) 0.3136(4) 0.0565(12) Uani 1.00 1 d .
C(17) C 0.5000(7) 0.3702(5) 0.1952(4) 0.0769(15) Uani 1.00 1 d .
C(18) C 1.0225(6) -0.2051(5) 0.2210(4) 0.0545(12) Uani 1.00 1 d .
C(19) C 1.0690(6) -0.3209(4) 0.1500(4) 0.0536(11) Uani 1.00 1 d .
C(20) C 1.0607(7) -0.4312(5) 0.1664(5) 0.0674(14) Uani 1.00 1 d .
C(21) C 1.1132(7) -0.5328(5) 0.1030(5) 0.0751(17) Uani 1.00 1 d .
C(22) C 1.1781(8) -0.4229(5) 0.0157(5) 0.0698(15) Uani 1.00 1 d .
C(23) C 1.1275(7) -0.3163(5) 0.0718(4) 0.0636(14) Uani 1.00 1 d .
C(24) C 1.3773(5) -0.0979(4) 0.3311(3) 0.0479(11) Uani 1.00 1 d .
C(25) C 1.3652(6) -0.1480(4) 0.4086(3) 0.0495(11) Uani 1.00 1 d .
C(26) C 1.4671(6) -0.2223(4) 0.4421(4) 0.0538(12) Uani 1.00 1 d .
C(27) C 1.5884(6) -0.2482(4) 0.4052(4) 0.0533(12) Uani 1.00 1 d .
C(28) C 1.6050(6) -0.1991(5) 0.3303(4) 0.0567(12) Uani 1.00 1 d .
C(29) C 1.5030(6) -0.1262(4) 0.2966(4) 0.0499(11) Uani 1.00 1 d .
C(30) C 1.8053(7) -0.3539(5) 0.4061(6) 0.0939(19) Uani 1.00 1 d .
C(31) C 0.7651(6) -0.0145(4) -0.2065(4) 0.0578(12) Uani 1.00 1 d .
C(32) C 0.6242(6) 0.0383(4) -0.2682(4) 0.0548(12) Uani 1.00 1 d .
C(33) C 0.5452(6) 0.0344(5) -0.1860(4) 0.0532(12) Uani 1.00 1 d .
C(34) C 0.6944(6) -0.0160(4) -0.1216(4) 0.0567(12) Uani 1.00 1 d .
C(35) C 0.9302(7) 0.0760(4) -0.1535(4) 0.0565(13) Uani 1.00 1 d .
C(36) C 1.0036(6) 0.0845(5) -0.2349(4) 0.0553(12) Uani 1.00 1 d .
C(37) C 1.1272(7) 0.1873(5) -0.1955(5) 0.0661(14) Uani 1.00 1 d .
C(38) C 1.1925(9) 0.1981(6) -0.2673(6) 0.0802(18) Uani 1.00 1 d .
C(39) C 1.0262(9) 0.0134(5) -0.4127(5) 0.0723(16) Uani 1.00 1 d .
C(40) C 0.9536(7) -0.0019(5) -0.3430(5) 0.0658(14) Uani 1.00 1 d .
C(41) C 0.6624(6) 0.1603(5) -0.2780(4) 0.0524(11) Uani 1.00 1 d .
C(42) C 0.7277(7) 0.2798(5) -0.1825(4) 0.0627(14) Uani 1.00 1 d .
C(43) C 0.7715(7) 0.3859(5) -0.1921(4) 0.0656(14) Uani 1.00 1 d .
C(44) C 0.7575(6) 0.3846(6) -0.2962(5) 0.0658(14) Uani 1.00 1 d .
C(45) C 0.6898(7) 0.2679(6) -0.3928(5) 0.0751(16) Uani 1.00 1 d .
C(46) C 0.6446(6) 0.1608(6) -0.3825(4) 0.0660(14) Uani 1.00 1 d .
C(47) C 0.7645(8) 0.5065(7) -0.4040(6) 0.118(2) Uani 1.00 1 d .
C(48) C 0.3871(7) -0.0537(4) -0.2372(4) 0.0560(12) Uani 1.00 1 d .
C(49) C 0.3140(7) -0.0658(4) -0.1599(4) 0.0582(12) Uani 1.00 1 d .
C(50) C 0.3638(7) 0.0257(5) -0.0456(4) 0.0667(14) Uani 1.00 1 d .
C(51) C 0.2880(9) 0.0063(6) 0.0177(5) 0.0804(18) Uani 1.00 1 d .
C(52) C 0.1261(9) -0.1757(6) -0.1215(6) 0.0792(18) Uani 1.00 1 d .
C(53) C 0.1928(7) -0.1699(5) -0.1975(5) 0.0686(15) Uani 1.00 1 d .
C(54) C 0.6543(7) -0.1421(5) -0.1144(4) 0.0602(12) Uani 1.00 1 d .
C(55) C 0.6699(6) -0.1407(5) -0.0112(4) 0.0632(13) Uani 1.00 1 d .
C(56) C 0.6238(8) -0.2524(6) -0.0005(5) 0.0715(16) Uani 1.00 1 d .
C(57) C 0.5596(7) -0.3655(5) -0.0950(5) 0.0697(16) Uani 1.00 1 d .
C(58) C 0.5411(8) -0.3712(5) -0.2002(5) 0.0676(14) Uani 1.00 1 d .
C(59) C 0.5910(7) -0.2570(5) -0.2080(4) 0.0629(14) Uani 1.00 1 d .
C(60) C 0.5699(8) -0.4909(5) 0.0083(5) 0.093(2) Uani 1.00 1 d .
H(1) H 1.2797 0.0934 0.4531 0.058 Uiso 1.00 1 c R
H(2) H 1.0150 0.0123 0.3680 0.057 Uiso 1.00 1 c R
H(3) H 1.0357 -0.0752 0.1541 0.054 Uiso 1.00 1 c R
H(4) H 1.3019 0.0089 0.2425 0.055 Uiso 1.00 1 c R
H(5) H 0.7660 -0.1014 -0.2561 0.069 Uiso 1.00 1 c R
H(6) H 0.5597 -0.0287 -0.3443 0.066 Uiso 1.00 1 c R
H(7) H 0.5425 0.1209 -0.1369 0.064 Uiso 1.00 1 c R
H(8) H 0.7601 0.0510 -0.0456 0.068 Uiso 1.00 1 c R
H(9) H 1.3053 0.4622 0.3973 0.081 Uiso 1.00 1 c R
H(10) H 1.2083 0.6264 0.4910 0.092 Uiso 1.00 1 c R
H(11) H 1.1084 0.4402 0.6520 0.096 Uiso 1.00 1 c R
H(12) H 1.1792 0.2610 0.5477 0.077 Uiso 1.00 1 c R
H(13) H 1.0323 0.1471 0.1729 0.063 Uiso 1.00 1 c R
H(14) H 0.8632 0.2730 0.1148 0.064 Uiso 1.00 1 c R
H(15) H 0.6255 0.2364 0.3020 0.072 Uiso 1.00 1 c R
H(16) H 0.8065 0.1159 0.3648 0.068 Uiso 1.00 1 c R
H(17) H 1.0213 -0.4381 0.2182 0.081 Uiso 1.00 1 c R
H(18) H 1.1065 -0.6080 0.1136 0.090 Uiso 1.00 1 c R
H(19) H 1.2199 -0.4177 -0.0355 0.084 Uiso 1.00 1 c R
H(20) H 1.1328 -0.2437 0.0572 0.076 Uiso 1.00 1 c R
H(21) H 1.2862 -0.1298 0.4372 0.059 Uiso 1.00 1 c R
H(22) H 1.4537 -0.2559 0.4910 0.065 Uiso 1.00 1 c R
H(23) H 1.6858 -0.2162 0.3035 0.068 Uiso 1.00 1 c R
H(24) H 1.5179 -0.0934 0.2477 0.060 Uiso 1.00 1 c R
H(25) H 1.1652 0.2485 -0.1206 0.079 Uiso 1.00 1 c R
H(26) H 1.2751 0.2682 -0.2397 0.096 Uiso 1.00 1 c R
H(27) H 0.9912 -0.0479 -0.4873 0.087 Uiso 1.00 1 c R
H(28) H 0.8705 -0.0720 -0.3715 0.079 Uiso 1.00 1 c R
H(29) H 0.7404 0.2844 -0.1113 0.075 Uiso 1.00 1 c R
H(30) H 0.8127 0.4631 -0.1276 0.079 Uiso 1.00 1 c R
H(31) H 0.6761 0.2643 -0.4640 0.090 Uiso 1.00 1 c R
H(32) H 0.5998 0.0842 -0.4476 0.079 Uiso 1.00 1 c R
H(33) H 0.4461 0.0969 -0.0150 0.080 Uiso 1.00 1 c R
H(34) H 0.3227 0.0678 0.0922 0.096 Uiso 1.00 1 c R
H(35) H 0.0436 -0.2455 -0.1480 0.095 Uiso 1.00 1 c R
H(36) H 0.1567 -0.2341 -0.2710 0.082 Uiso 1.00 1 c R
H(37) H 0.7122 -0.0635 0.0534 0.076 Uiso 1.00 1 c R
H(38) H 0.6369 -0.2493 0.0704 0.086 Uiso 1.00 1 c R
H(39) H 0.4967 -0.4483 -0.2648 0.081 Uiso 1.00 1 c R
H(40) H 0.5805 -0.2603 -0.2785 0.075 Uiso 1.00 1 c R
H(41) H 0.4059 0.3039 0.1433 0.092 Uiso 1.00 1 c R
H(42) H 0.4787 0.4510 0.1944 0.092 Uiso 1.00 1 c R
H(43) H 0.5280 0.3750 0.2706 0.092 Uiso 1.00 1 c R
H(44) H 1.7652 -0.4350 0.3409 0.113 Uiso 1.00 1 c R
H(45) H 1.8961 -0.3599 0.4650 0.113 Uiso 1.00 1 c R
H(46) H 1.8376 -0.2890 0.3851 0.113 Uiso 1.00 1 c R
H(47) H 0.8448 0.4830 -0.4339 0.141 Uiso 1.00 1 c R
H(48) H 0.7547 0.5927 -0.3942 0.141 Uiso 1.00 1 c R
H(49) H 0.6631 0.4489 -0.4561 0.141 Uiso 1.00 1 c R
H(50) H 0.6611 -0.5305 0.0114 0.111 Uiso 1.00 1 c R
H(51) H 0.4897 -0.5431 0.0137 0.111 Uiso 1.00 1 c R
H(52) H 0.6029 -0.4075 0.0704 0.111 Uiso 1.00 1 c R

loop_
_atom_site_aniso_label
_atom_site_aniso_U_11
_atom_site_aniso_U_22
_atom_site_aniso_U_33
_atom_site_aniso_U_12
_atom_site_aniso_U_13
_atom_site_aniso_U_23
O(1) 0.084(2) 0.061(2) 0.110(3) 0.011(2) 0.063(2) 0.033(2)
O(2) 0.082(2) 0.081(2) 0.097(2) 0.040(2) 0.049(2) 0.062(2)
O(3) 0.088(2) 0.062(2) 0.101(2) 0.022(2) 0.067(2) 0.040(2)
O(4) 0.081(3) 0.086(3) 0.093(2) 0.045(2) 0.047(2) 0.056(2)
O(5) 0.085(2) 0.068(2) 0.065(2) 0.004(2) 0.025(2) 0.025(2)
O(6) 0.098(3) 0.079(2) 0.100(3) 0.015(2) 0.036(2) 0.059(2)
O(7) 0.068(2) 0.070(2) 0.053(2) 0.006(2) 0.0250(18) 0.021(2)
O(8) 0.107(3) 0.082(2) 0.129(3) 0.026(2) 0.064(3) 0.073(3)
N(1) 0.085(3) 0.043(2) 0.093(3) 0.010(2) 0.043(3) 0.014(2)
N(2) 0.080(3) 0.065(3) 0.079(3) 0.030(2) 0.035(2) 0.025(2)
N(3) 0.108(4) 0.065(2) 0.090(3) 0.024(3) 0.065(3) 0.041(3)
N(4) 0.100(4) 0.079(3) 0.088(3) 0.008(3) 0.047(3) 0.041(3)
C(1) 0.058(2) 0.046(2) 0.051(2) 0.015(2) 0.028(2) 0.024(2)
C(2) 0.056(2) 0.041(2) 0.050(2) 0.015(2) 0.025(2) 0.020(2)
C(3) 0.046(2) 0.046(2) 0.045(2) 0.011(2) 0.022(2) 0.018(2)
C(4) 0.048(2) 0.051(2) 0.050(2) 0.011(2) 0.029(2) 0.024(2)
C(5) 0.051(2) 0.049(2) 0.059(2) 0.004(2) 0.024(2) 0.025(2)
C(6) 0.054(2) 0.046(2) 0.055(2) 0.006(2) 0.021(2) 0.016(2)
C(7) 0.076(3) 0.056(3) 0.087(3) 0.015(2) 0.048(3) 0.033(2)
C(8) 0.084(4) 0.056(3) 0.102(4) 0.019(3) 0.046(4) 0.037(3)
C(9) 0.106(5) 0.065(3) 0.069(3) 0.018(3) 0.043(3) 0.021(3)
C(10) 0.083(4) 0.044(2) 0.065(3) 0.009(2) 0.034(3) 0.018(2)
C(11) 0.046(2) 0.038(2) 0.053(2) 0.0133(19) 0.024(2) 0.0200(19)
C(12) 0.055(2) 0.052(2) 0.058(2) 0.017(2) 0.029(2) 0.024(2)
C(13) 0.069(3) 0.054(2) 0.055(2) 0.017(2) 0.035(2) 0.029(2)
C(14) 0.053(3) 0.061(2) 0.061(2) 0.023(2) 0.023(2) 0.032(2)
C(15) 0.067(3) 0.066(3) 0.078(3) 0.034(2) 0.048(2) 0.042(2)
C(16) 0.065(3) 0.064(3) 0.056(2) 0.024(2) 0.035(2) 0.030(2)
C(17) 0.069(3) 0.104(3) 0.079(2) 0.048(2) 0.039(2) 0.048(2)
C(18) 0.053(3) 0.053(2) 0.059(2) 0.019(2) 0.025(2) 0.022(2)
C(19) 0.051(2) 0.043(2) 0.063(2) 0.010(2) 0.021(2) 0.020(2)
C(20) 0.069(3) 0.053(2) 0.087(3) 0.014(2) 0.034(3) 0.033(2)
C(21) 0.077(4) 0.041(2) 0.108(4) 0.016(2) 0.039(3) 0.029(3)
C(22) 0.084(4) 0.056(3) 0.077(3) 0.021(3) 0.047(3) 0.022(2)
C(23) 0.084(4) 0.055(3) 0.062(3) 0.023(3) 0.037(3) 0.026(2)
C(24) 0.053(2) 0.051(2) 0.041(2) 0.009(2) 0.023(2) 0.018(2)
C(25) 0.051(2) 0.058(2) 0.049(2) 0.011(2) 0.028(2) 0.025(2)
C(26) 0.057(3) 0.056(2) 0.056(2) 0.010(2) 0.024(2) 0.030(2)
C(27) 0.068(3) 0.042(2) 0.058(2) 0.013(2) 0.030(2) 0.024(2)
C(28) 0.054(3) 0.065(3) 0.065(2) 0.020(2) 0.033(2) 0.032(2)
C(29) 0.057(3) 0.051(2) 0.062(2) 0.017(2) 0.036(2) 0.033(2)
C(30) 0.091(4) 0.081(3) 0.170(5) 0.050(3) 0.073(4) 0.092(3)
C(31) 0.071(3) 0.044(2) 0.058(2) 0.004(2) 0.030(2) 0.018(2)
C(32) 0.060(3) 0.061(3) 0.045(2) 0.005(2) 0.024(2) 0.022(2)
C(33) 0.067(3) 0.049(2) 0.051(2) 0.021(2) 0.027(2) 0.024(2)
C(34) 0.067(3) 0.048(2) 0.052(2) 0.009(2) 0.019(2) 0.022(2)
C(35) 0.066(3) 0.050(2) 0.057(3) 0.013(2) 0.027(2) 0.023(2)
C(36) 0.059(3) 0.056(2) 0.067(3) 0.020(2) 0.033(2) 0.035(2)
C(37) 0.085(4) 0.055(3) 0.068(3) 0.011(3) 0.039(3) 0.028(2)
C(38) 0.090(5) 0.067(3) 0.098(4) 0.010(3) 0.041(3) 0.046(3)
C(39) 0.093(4) 0.066(3) 0.068(3) 0.012(3) 0.043(3) 0.028(3)
C(40) 0.070(3) 0.061(3) 0.067(3) 0.002(2) 0.033(2) 0.024(2)
C(41) 0.052(2) 0.058(2) 0.053(2) 0.014(2) 0.020(2) 0.031(2)
C(42) 0.083(4) 0.059(3) 0.050(2) 0.024(2) 0.025(2) 0.027(2)
C(43) 0.077(3) 0.049(2) 0.067(3) 0.009(2) 0.026(2) 0.023(2)
C(44) 0.056(3) 0.072(3) 0.081(3) 0.018(2) 0.026(2) 0.045(3)
C(45) 0.067(3) 0.100(4) 0.083(3) 0.022(3) 0.033(3) 0.060(3)
C(46) 0.063(3) 0.076(3) 0.057(3) 0.006(2) 0.013(2) 0.038(3)
C(47) 0.075(3) 0.163(6) 0.169(6) 0.017(3) 0.047(3) 0.128(5)
C(48) 0.064(3) 0.052(2) 0.064(3) 0.021(2) 0.029(2) 0.032(2)
C(49) 0.067(3) 0.050(2) 0.062(3) 0.019(2) 0.025(2) 0.028(2)
C(50) 0.082(4) 0.062(3) 0.062(3) 0.017(3) 0.032(3) 0.028(2)
C(51) 0.106(5) 0.073(4) 0.074(3) 0.012(4) 0.048(3) 0.032(3)
C(52) 0.095(5) 0.065(3) 0.084(4) 0.000(3) 0.045(3) 0.031(3)
C(53) 0.077(4) 0.054(3) 0.079(3) 0.011(2) 0.035(3) 0.030(3)
C(54) 0.065(3) 0.059(3) 0.063(3) 0.014(2) 0.029(2) 0.030(2)
C(55) 0.069(3) 0.068(3) 0.059(2) 0.010(2) 0.027(2) 0.032(2)
C(56) 0.088(4) 0.076(3) 0.058(3) 0.008(3) 0.028(2) 0.039(2)
C(57) 0.078(4) 0.065(3) 0.100(4) 0.025(3) 0.048(3) 0.055(3)
C(58) 0.076(3) 0.063(3) 0.078(3) 0.024(2) 0.034(2) 0.040(2)
C(59) 0.072(3) 0.061(3) 0.071(3) 0.018(2) 0.034(2) 0.038(2)
C(60) 0.146(5) 0.081(3) 0.120(4) 0.053(3) 0.088(4) 0.076(3)

loop_
_atom_type_symbol
_atom_type_description
_atom_type_scat_dispersion_real
_atom_type_scat_dispersion_imag
_atom_type_scat_source
C C 0.018 0.009
;
International Tables for Crystallography
(1992, Vol. C, Tables 4.2.6.8 and 6.1.1.4)
;
H H 0.000 0.000
;
International Tables for Crystallography
(1992, Vol. C, Table 6.1.1.4)
;
O O 0.049 0.032
;
International Tables for Crystallography
(1992, Vol. C, Tables 4.2.6.8 and 6.1.1.4)
;
N N 0.031 0.018
;
International Tables for Crystallography
(1992, Vol. C, Tables 4.2.6.8 and 6.1.1.4)
;

loop_
_geom_angle_atom_site_label_1
_geom_angle_atom_site_label_2
_geom_angle_atom_site_label_3
_geom_angle
_geom_angle_publ_flag
C(14) O(2) C(17) 118.2(5) yes
C(27) O(4) C(30) 117.4(6) yes
C(44) O(6) C(47) 117.4(4) yes
C(57) O(8) C(60) 116.9(4) yes
C(8) N(1) C(9) 117.4(6) yes
C(21) N(2) C(22) 115.4(5) yes
C(38) N(3) C(39) 117.0(7) yes
C(51) N(4) C(52) 114.2(7) yes
C(2) C(1) C(4) 92.0(3) yes
C(2) C(1) C(5) 117.8(4) yes
C(4) C(1) C(5) 115.8(5) yes
C(1) C(2) C(3) 88.7(3) yes
C(1) C(2) C(11) 119.6(4) yes
C(3) C(2) C(11) 117.7(4) yes
C(2) C(3) C(4) 90.2(3) yes
C(2) C(3) C(18) 116.1(5) yes
C(4) C(3) C(18) 117.3(4) yes
C(1) C(4) C(3) 89.0(3) yes
C(1) C(4) C(24) 119.5(4) yes
C(3) C(4) C(24) 119.5(4) yes
O(1) C(5) C(1) 121.9(4) yes
O(1) C(5) C(6) 121.0(5) yes
C(1) C(5) C(6) 117.0(5) yes
C(5) C(6) C(7) 119.9(6) yes
C(5) C(6) C(10) 123.5(5) yes
C(7) C(6) C(10) 116.6(5) yes
C(6) C(7) C(8) 120.1(7) yes
N(1) C(8) C(7) 123.3(7) yes
N(1) C(9) C(10) 122.4(7) yes
C(6) C(10) C(9) 119.9(6) yes
C(2) C(11) C(12) 122.4(5) yes
C(2) C(11) C(16) 118.6(5) yes
C(12) C(11) C(16) 119.0(5) yes
C(11) C(12) C(13) 120.9(5) yes
C(12) C(13) C(14) 120.0(6) yes
O(2) C(14) C(13) 115.2(6) yes
O(2) C(14) C(15) 124.7(6) yes
C(13) C(14) C(15) 120.0(5) yes
C(14) C(15) C(16) 118.5(6) yes
C(11) C(16) C(15) 121.6(6) yes
O(3) C(18) C(3) 122.0(5) yes
O(3) C(18) C(19) 118.8(5) yes
C(3) C(18) C(19) 119.2(5) yes
C(18) C(19) C(20) 120.2(6) yes
C(18) C(19) C(23) 121.1(5) yes
C(20) C(19) C(23) 118.6(5) yes
C(19) C(20) C(21) 117.8(7) yes
N(2) C(21) C(20) 124.4(6) yes
N(2) C(22) C(23) 125.8(7) yes
C(19) C(23) C(22) 117.9(6) yes
C(4) C(24) C(25) 123.0(5) yes
C(4) C(24) C(29) 122.1(5) yes
C(25) C(24) C(29) 114.9(5) yes
C(24) C(25) C(26) 121.5(5) yes
C(25) C(26) C(27) 121.4(6) yes
O(4) C(27) C(26) 116.2(6) yes
O(4) C(27) C(28) 125.3(6) yes
C(26) C(27) C(28) 118.6(5) yes
C(27) C(28) C(29) 119.9(6) yes
C(24) C(29) C(28) 123.7(6) yes
C(32) C(31) C(34) 92.5(4) yes
C(32) C(31) C(35) 113.3(4) yes
C(34) C(31) C(35) 114.8(4) yes
C(31) C(32) C(33) 89.2(4) yes
C(31) C(32) C(41) 118.7(4) yes
C(33) C(32) C(41) 120.6(4) yes
C(32) C(33) C(34) 89.8(4) yes
C(32) C(33) C(48) 117.0(4) yes
C(34) C(33) C(48) 114.8(5) yes
C(31) C(34) C(33) 88.4(4) yes
C(31) C(34) C(54) 119.2(4) yes
C(33) C(34) C(54) 116.4(4) yes
O(5) C(35) C(31) 121.5(6) yes
O(5) C(35) C(36) 121.4(5) yes
C(31) C(35) C(36) 117.0(4) yes
C(35) C(36) C(37) 118.2(4) yes
C(35) C(36) C(40) 123.4(5) yes
C(37) C(36) C(40) 118.4(7) yes
C(36) C(37) C(38) 119.2(5) yes
N(3) C(38) C(37) 123.5(6) yes
N(3) C(39) C(40) 121.9(5) yes
C(36) C(40) C(39) 120.0(5) yes
C(32) C(41) C(42) 122.5(5) yes
C(32) C(41) C(46) 121.2(4) yes
C(42) C(41) C(46) 116.2(5) yes
C(41) C(42) C(43) 121.5(5) yes
C(42) C(43) C(44) 121.8(4) yes
O(6) C(44) C(43) 116.8(4) yes
O(6) C(44) C(45) 125.2(7) yes
C(43) C(44) C(45) 118.0(7) yes
C(44) C(45) C(46) 119.8(7) yes
C(41) C(46) C(45) 122.6(5) yes
O(7) C(48) C(33) 122.7(6) yes
O(7) C(48) C(49) 119.0(5) yes
C(33) C(48) C(49) 118.1(4) yes
C(48) C(49) C(50) 122.8(5) yes
C(48) C(49) C(53) 120.3(4) yes
C(50) C(49) C(53) 117.0(7) yes
C(49) C(50) C(51) 118.1(5) yes
N(4) C(51) C(50) 127.2(5) yes
N(4) C(52) C(53) 125.6(6) yes
C(49) C(53) C(52) 117.9(5) yes
C(34) C(54) C(55) 119.2(4) yes
C(34) C(54) C(59) 122.9(6) yes
C(55) C(54) C(59) 117.7(6) yes
C(54) C(55) C(56) 121.9(4) yes
C(55) C(56) C(57) 119.4(6) yes
O(8) C(57) C(56) 124.2(7) yes
O(8) C(57) C(58) 115.1(4) yes
C(56) C(57) C(58) 120.6(7) yes
C(57) C(58) C(59) 118.6(4) yes
C(54) C(59) C(58) 121.7(6) yes
C(2) C(1) H(1) 110.0 no
C(4) C(1) H(1) 110.0 no
C(5) C(1) H(1) 110.0 no
C(1) C(2) H(2) 109.7 no
C(3) C(2) H(2) 109.7 no
C(11) C(2) H(2) 109.7 no
C(2) C(3) H(3) 110.6 no
C(4) C(3) H(3) 110.6 no
C(18) C(3) H(3) 110.6 no
C(1) C(4) H(4) 109.1 no
C(3) C(4) H(4) 109.1 no
C(24) C(4) H(4) 109.1 no
C(6) C(7) H(9) 119.9 no
C(8) C(7) H(9) 119.9 no
N(1) C(8) H(10) 118.3 no
C(7) C(8) H(10) 118.3 no
N(1) C(9) H(11) 118.8 no
C(10) C(9) H(11) 118.8 no
C(6) C(10) H(12) 120.0 no
C(9) C(10) H(12) 120.0 no
C(11) C(12) H(13) 119.5 no
C(13) C(12) H(13) 119.5 no
C(12) C(13) H(14) 120.0 no
C(14) C(13) H(14) 120.0 no
C(14) C(15) H(15) 120.8 no
C(16) C(15) H(15) 120.8 no
C(11) C(16) H(16) 119.2 no
C(15) C(16) H(16) 119.2 no
O(2) C(17) H(41) 109.5 no
O(2) C(17) H(42) 109.5 no
O(2) C(17) H(43) 109.5 no
H(41) C(17) H(42) 109.5 no
H(41) C(17) H(43) 109.5 no
H(42) C(17) H(43) 109.5 no
C(19) C(20) H(17) 121.1 no
C(21) C(20) H(17) 121.1 no
N(2) C(21) H(18) 117.8 no
C(20) C(21) H(18) 117.8 no
N(2) C(22) H(19) 117.1 no
C(23) C(22) H(19) 117.1 no
C(19) C(23) H(20) 121.0 no
C(22) C(23) H(20) 121.0 no
C(24) C(25) H(21) 119.3 no
C(26) C(25) H(21) 119.3 no
C(25) C(26) H(22) 119.3 no
C(27) C(26) H(22) 119.3 no
C(27) C(28) H(23) 120.1 no
C(29) C(28) H(23) 120.0 no
C(24) C(29) H(24) 118.2 no
C(28) C(29) H(24) 118.1 no
O(4) C(30) H(44) 109.5 no
O(4) C(30) H(45) 109.5 no
O(4) C(30) H(46) 109.5 no
H(44) C(30) H(45) 109.5 no
H(44) C(30) H(46) 109.5 no
H(45) C(30) H(46) 109.5 no
C(32) C(31) H(5) 111.6 no
C(34) C(31) H(5) 111.6 no
C(35) C(31) H(5) 111.6 no
C(31) C(32) H(6) 108.9 no
C(33) C(32) H(6) 108.9 no
C(41) C(32) H(6) 108.9 no
C(32) C(33) H(7) 111.2 no
C(34) C(33) H(7) 111.2 no
C(48) C(33) H(7) 111.2 no
C(31) C(34) H(8) 110.4 no
C(33) C(34) H(8) 110.4 no
C(54) C(34) H(8) 110.4 no
C(36) C(37) H(25) 120.4 no
C(38) C(37) H(25) 120.4 no
N(3) C(38) H(26) 118.3 no
C(37) C(38) H(26) 118.3 no
N(3) C(39) H(27) 119.1 no
C(40) C(39) H(27) 119.1 no
C(36) C(40) H(28) 120.0 no
C(39) C(40) H(28) 120.0 no
C(41) C(42) H(29) 119.2 no
C(43) C(42) H(29) 119.2 no
C(42) C(43) H(30) 119.1 no
C(44) C(43) H(30) 119.1 no
C(44) C(45) H(31) 120.1 no
C(46) C(45) H(31) 120.1 no
C(41) C(46) H(32) 118.7 no
C(45) C(46) H(32) 118.7 no
O(6) C(47) H(47) 109.5 no
O(6) C(47) H(48) 109.5 no
O(6) C(47) H(49) 109.5 no
H(47) C(47) H(48) 109.5 no
H(47) C(47) H(49) 109.5 no
H(48) C(47) H(49) 109.5 no
C(49) C(50) H(33) 120.9 no
C(51) C(50) H(33) 120.9 no
N(4) C(51) H(34) 116.4 no
C(50) C(51) H(34) 116.4 no
N(4) C(52) H(35) 117.2 no
C(53) C(52) H(35) 117.2 no
C(49) C(53) H(36) 121.0 no
C(52) C(53) H(36) 121.0 no
C(54) C(55) H(37) 119.1 no
C(56) C(55) H(37) 119.0 no
C(55) C(56) H(38) 120.3 no
C(57) C(56) H(38) 120.3 no
C(57) C(58) H(39) 120.7 no
C(59) C(58) H(39) 120.7 no
C(54) C(59) H(40) 119.1 no
C(58) C(59) H(40) 119.2 no
O(8) C(60) H(50) 109.5 no
O(8) C(60) H(51) 109.5 no
O(8) C(60) H(52) 109.5 no
H(50) C(60) H(51) 109.5 no
H(50) C(60) H(52) 109.5 no
H(51) C(60) H(52) 109.5 no

loop_
_geom_bond_atom_site_label_1
_geom_bond_atom_site_label_2
_geom_bond_distance
_geom_bond_publ_flag
O(1) C(5) 1.192(9) yes
O(2) C(14) 1.377(7) yes
O(2) C(17) 1.436(8) yes
O(3) C(18) 1.228(9) yes
O(4) C(27) 1.364(7) yes
O(4) C(30) 1.401(9) yes
O(5) C(35) 1.200(6) yes
O(6) C(44) 1.372(9) yes
O(6) C(47) 1.444(10) yes
O(7) C(48) 1.224(5) yes
O(8) C(57) 1.365(9) yes
O(8) C(60) 1.401(9) yes
N(1) C(8) 1.318(11) yes
N(1) C(9) 1.345(9) yes
N(2) C(21) 1.332(11) yes
N(2) C(22) 1.298(9) yes
N(3) C(38) 1.335(8) yes
N(3) C(39) 1.335(9) yes
N(4) C(51) 1.316(10) yes
N(4) C(52) 1.331(8) yes
C(1) C(2) 1.570(7) yes
C(1) C(4) 1.536(6) yes
C(1) C(5) 1.524(8) yes
C(2) C(3) 1.564(6) yes
C(2) C(11) 1.522(7) yes
C(3) C(4) 1.589(6) yes
C(3) C(18) 1.481(8) yes
C(4) C(24) 1.475(7) yes
C(5) C(6) 1.490(7) yes
C(6) C(7) 1.396(9) yes
C(6) C(10) 1.369(10) yes
C(7) C(8) 1.364(9) yes
C(9) C(10) 1.386(9) yes
C(11) C(12) 1.372(9) yes
C(11) C(16) 1.371(8) yes
C(12) C(13) 1.382(8) yes
C(13) C(14) 1.400(9) yes
C(14) C(15) 1.371(10) yes
C(15) C(16) 1.414(8) yes
C(18) C(19) 1.511(7) yes
C(19) C(20) 1.370(9) yes
C(19) C(23) 1.374(10) yes
C(20) C(21) 1.394(9) yes
C(22) C(23) 1.381(8) yes
C(24) C(25) 1.422(8) yes
C(24) C(29) 1.392(8) yes
C(25) C(26) 1.368(8) yes
C(26) C(27) 1.369(9) yes
C(27) C(28) 1.394(10) yes
C(28) C(29) 1.356(8) yes
C(31) C(32) 1.558(8) yes
C(31) C(34) 1.525(9) yes
C(31) C(35) 1.539(7) yes
C(32) C(33) 1.551(9) yes
C(32) C(41) 1.491(8) yes
C(33) C(34) 1.606(8) yes
C(33) C(48) 1.480(7) yes
C(34) C(54) 1.522(9) yes
C(35) C(36) 1.522(10) yes
C(36) C(37) 1.381(8) yes
C(36) C(40) 1.339(7) yes
C(37) C(38) 1.358(13) yes
C(39) C(40) 1.397(12) yes
C(41) C(42) 1.412(6) yes
C(41) C(46) 1.396(9) yes
C(42) C(43) 1.329(9) yes
C(43) C(44) 1.390(10) yes
C(44) C(45) 1.401(7) yes
C(45) C(46) 1.350(11) yes
C(48) C(49) 1.482(10) yes
C(49) C(50) 1.420(7) yes
C(49) C(53) 1.383(8) yes
C(50) C(51) 1.355(12) yes
C(52) C(53) 1.402(13) yes
C(54) C(55) 1.375(9) yes
C(54) C(59) 1.369(6) yes
C(55) C(56) 1.403(10) yes
C(56) C(57) 1.362(7) yes
C(57) C(58) 1.378(11) yes
C(58) C(59) 1.418(10) yes
C(1) H(1) 0.980 no
C(2) H(2) 0.980 no
C(3) H(3) 0.980 no
C(4) H(4) 0.980 no
C(7) H(9) 0.930 no
C(8) H(10) 0.930 no
C(9) H(11) 0.930 no
C(10) H(12) 0.930 no
C(12) H(13) 0.930 no
C(13) H(14) 0.930 no
C(15) H(15) 0.930 no
C(16) H(16) 0.930 no
C(17) H(41) 0.960 no
C(17) H(42) 0.960 no
C(17) H(43) 0.960 no
C(20) H(17) 0.930 no
C(21) H(18) 0.930 no
C(22) H(19) 0.930 no
C(23) H(20) 0.930 no
C(25) H(21) 0.930 no
C(26) H(22) 0.930 no
C(28) H(23) 0.930 no
C(29) H(24) 0.930 no
C(30) H(44) 0.960 no
C(30) H(45) 0.960 no
C(30) H(46) 0.960 no
C(31) H(5) 0.980 no
C(32) H(6) 0.980 no
C(33) H(7) 0.980 no
C(34) H(8) 0.980 no
C(37) H(25) 0.930 no
C(38) H(26) 0.930 no
C(39) H(27) 0.930 no
C(40) H(28) 0.930 no
C(42) H(29) 0.930 no
C(43) H(30) 0.930 no
C(45) H(31) 0.930 no
C(46) H(32) 0.930 no
C(47) H(47) 0.960 no
C(47) H(48) 0.960 no
C(47) H(49) 0.960 no
C(50) H(33) 0.930 no
C(51) H(34) 0.930 no
C(52) H(35) 0.930 no
C(53) H(36) 0.930 no
C(55) H(37) 0.930 no
C(56) H(38) 0.930 no
C(58) H(39) 0.930 no
C(59) H(40) 0.930 no
C(60) H(50) 0.960 no
C(60) H(51) 0.960 no
C(60) H(52) 0.960 no

loop_
_geom_contact_atom_site_label_1
_geom_contact_atom_site_label_2
_geom_contact_distance
_geom_contact_site_symmetry_2
O(1) C(15) 3.398(9) 1_655
O(1) C(17) 3.307(9) 1_655
O(2) C(60) 3.283(9) 1_565
O(3) C(28) 3.422(8) 1_455
O(3) C(30) 3.291(11) 1_455
O(4) C(47) 3.294(11) 1_646
O(5) N(4) 3.273(8) 1_655
O(5) C(12) 3.559(8) .
O(5) C(13) 3.525(8) .
O(5) C(21) 3.433(6) 1_565
O(5) C(51) 3.181(9) 1_655
O(6) C(58) 3.336(9) 1_565
O(7) N(3) 3.311(7) 1_455
O(7) C(8) 3.426(6) 1_444
O(7) C(25) 3.552(7) 1_454
O(7) C(26) 3.552(8) 1_454
O(7) C(39) 3.200(8) 1_455
O(8) C(43) 3.338(9) 1_545
N(1) C(47) 3.571(10) 1_556
N(1) C(53) 3.419(7) 1_666
N(2) C(37) 3.430(7) 1_545
N(3) O(7) 3.311(7) 1_655
N(3) C(10) 3.272(9) 1_554
N(3) C(48) 3.517(8) 1_655
N(4) O(5) 3.273(8) 1_455
N(4) C(23) 3.296(10) 1_455
N(4) C(35) 3.503(9) 1_455
C(8) O(7) 3.426(6) 1_666
C(9) C(47) 3.543(11) 1_556
C(10) N(3) 3.272(9) 1_556
C(12) O(5) 3.559(8) .
C(13) O(5) 3.525(8) .
C(15) O(1) 3.398(9) 1_455
C(17) O(1) 3.307(9) 1_455
C(17) C(30) 3.575(6) 1_465
C(21) O(5) 3.433(6) 1_545
C(23) N(4) 3.296(10) 1_655
C(23) C(52) 3.593(12) 1_655
C(25) O(7) 3.552(7) 1_656
C(26) O(7) 3.552(8) 1_656
C(28) O(3) 3.422(8) 1_655
C(30) O(3) 3.291(11) 1_655
C(30) C(17) 3.575(6) 1_645
C(35) N(4) 3.503(9) 1_655
C(35) C(52) 3.553(10) 1_655
C(36) C(49) 3.430(8) 1_655
C(36) C(53) 3.571(9) 1_655
C(37) N(2) 3.430(7) 1_565
C(37) C(49) 3.541(9) 1_655
C(37) C(50) 3.533(9) 1_655
C(38) C(48) 3.540(10) 1_655
C(39) O(7) 3.200(8) 1_655
C(40) C(53) 3.566(10) 1_655
C(43) O(8) 3.338(9) 1_565
C(43) C(58) 3.580(9) 1_565
C(47) O(4) 3.294(11) 1_464
C(47) N(1) 3.571(10) 1_554
C(47) C(9) 3.543(11) 1_554
C(48) N(3) 3.517(8) 1_455
C(48) C(38) 3.540(10) 1_455
C(49) C(36) 3.430(8) 1_455
C(49) C(37) 3.541(9) 1_455
C(50) C(37) 3.533(9) 1_455
C(51) O(5) 3.181(9) 1_455
C(52) C(23) 3.593(12) 1_455
C(52) C(35) 3.553(10) 1_455
C(53) N(1) 3.419(7) 1_444
C(53) C(36) 3.571(9) 1_455
C(53) C(40) 3.566(10) 1_455
C(58) O(6) 3.336(9) 1_545
C(58) C(43) 3.580(9) 1_545
C(60) O(2) 3.283(9) 1_545
O(1) H(15) 2.480 1_655
O(1) H(31) 3.019 1_656
O(1) H(34) 3.066 1_655
O(1) H(41) 3.125 1_655
O(1) H(43) 2.628 1_655
O(1) H(49) 3.118 1_656
O(2) H(33) 2.860 .
O(2) H(44) 2.658 1_465
O(2) H(50) 3.020 1_565
O(2) H(51) 2.810 1_565
O(2) H(52) 3.533 1_565
O(3) H(23) 2.510 1_455
O(3) H(27) 3.010 1_556
O(3) H(38) 3.065 .
O(3) H(44) 3.460 1_455
O(3) H(46) 2.412 1_455
O(3) H(52) 3.283 .
O(4) H(28) 2.925 1_656
O(4) H(42) 3.252 1_645
O(4) H(43) 3.291 1_645
O(4) H(47) 3.364 1_646
O(4) H(48) 2.635 1_646
O(4) H(49) 3.405 1_646
O(5) H(13) 2.990 .
O(5) H(14) 2.934 .
O(5) H(18) 2.786 1_565
O(5) H(34) 3.299 1_655
O(6) H(11) 3.076 1_554
O(6) H(35) 3.020 1_665
O(6) H(39) 3.085 1_565
O(6) H(40) 3.538 1_565
O(7) H(10) 2.804 1_444
O(7) H(21) 2.959 1_454
O(7) H(22) 2.972 1_454
O(7) H(27) 3.328 1_455
O(8) H(19) 3.022 1_455
O(8) H(26) 2.991 1_445
O(8) H(29) 3.529 1_545
O(8) H(30) 3.044 1_545
N(1) H(36) 2.553 1_666
N(1) H(39) 3.164 1_666
N(1) H(45) 2.755 1_465
N(1) H(47) 2.723 1_556
N(2) H(25) 2.590 1_545
N(2) H(30) 3.194 1_545
N(2) H(41) 3.315 1_645
N(2) H(42) 3.004 1_645
N(2) H(51) 2.963 1_655
N(3) H(1) 2.971 1_554
N(3) H(2) 3.027 1_554
N(3) H(12) 2.369 1_554
N(4) H(3) 2.946 1_455
N(4) H(4) 3.033 1_455
N(4) H(20) 2.387 1_455
C(1) H(32) 3.378 1_656
C(2) H(27) 3.378 1_556
C(2) H(37) 3.571 .
C(3) H(37) 3.416 .
C(4) H(32) 3.514 1_656
C(4) H(34) 3.431 1_655
C(5) H(15) 3.582 1_655
C(5) H(31) 3.242 1_656
C(5) H(49) 3.501 1_656
C(6) H(39) 3.493 1_666
C(6) H(49) 3.541 1_656
C(7) H(22) 3.423 1_565
C(7) H(39) 3.503 1_666
C(7) H(49) 3.444 1_656
C(8) H(22) 3.173 1_565
C(8) H(36) 3.350 1_666
C(8) H(39) 3.367 1_666
C(8) H(40) 3.546 1_666
C(8) H(45) 2.957 1_465
C(9) H(26) 3.503 1_556
C(9) H(36) 3.448 1_666
C(9) H(39) 3.014 1_666
C(9) H(47) 2.678 1_556
C(10) H(26) 3.310 1_556
C(10) H(39) 3.226 1_666
C(11) H(37) 2.890 .
C(12) H(8) 2.930 .
C(12) H(37) 2.855 .
C(13) H(8) 2.701 .
C(13) H(18) 3.250 1_565
C(13) H(33) 3.508 .
C(13) H(37) 3.218 .
C(14) H(8) 3.544 .
C(14) H(33) 3.032 .
C(14) H(37) 3.565 .
C(14) H(44) 3.149 1_465
C(15) H(31) 3.540 1_556
C(15) H(33) 3.550 .
C(15) H(34) 3.409 .
C(15) H(37) 3.572 .
C(16) H(24) 3.381 1_455
C(16) H(31) 3.567 1_556
C(16) H(37) 3.248 .
C(17) H(18) 3.402 1_465
C(17) H(33) 3.251 .
C(17) H(34) 3.288 .
C(17) H(44) 2.748 1_465
C(17) H(51) 2.995 1_565
C(18) H(38) 3.281 .
C(19) H(30) 3.512 1_545
C(20) H(14) 3.454 1_545
C(20) H(30) 3.558 1_545
C(20) H(50) 3.370 .
C(21) H(14) 3.188 1_545
C(21) H(25) 3.380 1_545
C(21) H(29) 3.500 1_545
C(21) H(30) 3.370 1_545
C(21) H(41) 3.335 1_645
C(21) H(42) 3.152 1_645
C(22) H(25) 3.508 1_545
C(22) H(30) 3.108 1_545
C(22) H(35) 3.533 1_655
C(22) H(51) 3.214 1_655
C(23) H(30) 3.273 1_545
C(23) H(35) 3.276 1_655
C(24) H(32) 2.877 1_656
C(25) H(6) 2.947 1_656
C(25) H(32) 2.846 1_656
C(26) H(6) 2.745 1_656
C(26) H(9) 3.580 1_545
C(26) H(10) 3.249 1_545
C(26) H(28) 3.529 1_656
C(26) H(32) 3.231 1_656
C(27) H(6) 3.547 1_656
C(27) H(28) 3.074 1_656
C(27) H(32) 3.569 1_656
C(27) H(42) 3.394 1_645
C(28) H(27) 3.403 1_656
C(28) H(32) 3.559 1_656
C(28) H(38) 3.535 1_655
C(28) H(52) 3.486 1_655
C(29) H(16) 3.414 1_655
C(29) H(32) 3.215 1_656
C(29) H(38) 3.574 1_655
C(30) H(10) 3.476 1_645
C(30) H(27) 3.340 1_656
C(30) H(28) 3.373 1_656
C(30) H(42) 3.275 1_645
C(30) H(43) 3.330 1_645
C(30) H(47) 3.331 1_646
C(30) H(48) 3.209 1_646
C(32) H(22) 3.515 1_454
C(34) H(14) 3.452 .
C(37) H(33) 3.583 1_655
C(38) H(7) 3.403 1_655
C(38) H(11) 3.387 1_554
C(38) H(12) 2.867 1_554
C(39) H(2) 2.989 1_554
C(39) H(12) 3.404 1_554
C(39) H(46) 3.406 1_454
C(40) H(36) 3.560 1_655
C(42) H(50) 3.033 1_565
C(43) H(39) 3.316 1_565
C(43) H(50) 3.144 1_565
C(44) H(11) 3.578 1_554
C(44) H(39) 3.167 1_565
C(45) H(1) 3.594 1_454
C(46) H(1) 3.144 1_454
C(47) H(11) 3.148 1_554
C(47) H(35) 3.537 1_665
C(47) H(39) 3.540 1_565
C(47) H(40) 3.462 1_565
C(47) H(45) 3.231 1_464
C(50) H(25) 3.463 1_455
C(50) H(41) 3.182 .
C(51) H(4) 3.049 1_455
C(51) H(20) 3.437 1_455
C(51) H(41) 3.121 .
C(52) H(5) 3.474 1_455
C(52) H(19) 3.440 1_455
C(52) H(20) 2.834 1_455
C(55) H(3) 3.156 .
C(57) H(19) 3.534 1_455
C(57) H(30) 3.142 1_545
C(58) H(30) 3.296 1_545
C(59) H(48) 3.381 1_545
C(60) H(19) 3.235 1_455
C(60) H(26) 3.508 1_445
C(60) H(29) 3.286 1_545
C(60) H(30) 3.306 1_545
C(60) H(42) 3.231 1_545
H(1) N(3) 2.971 1_556
H(1) C(45) 3.594 1_656
H(1) C(46) 3.144 1_656
H(1) H(27) 3.498 1_556
H(1) H(31) 3.582 1_656
H(1) H(32) 2.771 1_656
H(2) N(3) 3.027 1_556
H(2) C(39) 2.989 1_556
H(2) H(23) 3.493 1_455
H(2) H(27) 2.415 1_556
H(3) N(4) 2.946 1_655
H(3) C(55) 3.156 .
H(3) H(34) 3.519 1_655
H(3) H(37) 2.809 .
H(4) N(4) 3.033 1_655
H(4) C(51) 3.049 1_655
H(4) H(15) 3.472 1_655
H(4) H(34) 2.470 1_655
H(5) C(52) 3.474 1_655
H(5) H(22) 3.364 1_454
H(5) H(35) 3.306 1_655
H(5) H(48) 3.288 1_545
H(6) C(25) 2.947 1_454
H(6) C(26) 2.745 1_454
H(6) C(27) 3.547 1_454
H(6) H(21) 2.909 1_454
H(6) H(22) 2.587 1_454
H(7) C(38) 3.403 1_455
H(7) H(14) 3.387 .
H(7) H(26) 3.247 1_455
H(8) C(12) 2.930 .
H(8) C(13) 2.701 .
H(8) C(14) 3.544 .
H(8) H(13) 2.906 .
H(8) H(14) 2.525 .
H(9) C(26) 3.580 1_565
H(9) H(17) 3.465 1_565
H(9) H(18) 3.434 1_565
H(9) H(22) 3.030 1_565
H(9) H(43) 3.086 1_655
H(9) H(49) 3.215 1_656
H(10) O(7) 2.804 1_666
H(10) C(26) 3.249 1_565
H(10) C(30) 3.476 1_465
H(10) H(17) 3.305 1_565
H(10) H(21) 3.256 1_565
H(10) H(22) 2.546 1_565
H(10) H(36) 3.289 1_666
H(10) H(40) 3.488 1_666
H(10) H(45) 2.749 1_465
H(10) H(46) 3.513 1_465
H(11) O(6) 3.076 1_556
H(11) C(38) 3.387 1_556
H(11) C(44) 3.578 1_556
H(11) C(47) 3.148 1_556
H(11) H(26) 3.056 1_556
H(11) H(36) 3.441 1_666
H(11) H(39) 3.315 1_666
H(11) H(47) 2.437 1_556
H(12) N(3) 2.369 1_556
H(12) C(38) 2.867 1_556
H(12) C(39) 3.404 1_556
H(12) H(26) 2.720 1_556
H(13) O(5) 2.990 .
H(13) H(8) 2.906 .
H(13) H(18) 3.307 1_565
H(13) H(34) 3.251 1_655
H(13) H(37) 3.157 .
H(14) O(5) 2.934 .
H(14) C(20) 3.454 1_565
H(14) C(21) 3.188 1_565
H(14) C(34) 3.452 .
H(14) H(7) 3.387 .
H(14) H(8) 2.525 .
H(14) H(17) 3.106 1_565
H(14) H(18) 2.545 1_565
H(14) H(29) 2.979 .
H(14) H(50) 3.386 1_565
H(15) O(1) 2.480 1_455
H(15) C(5) 3.582 1_455
H(15) H(4) 3.472 1_455
H(15) H(24) 3.584 1_455
H(15) H(31) 2.988 1_556
H(15) H(34) 3.065 .
H(15) H(47) 3.454 1_556
H(15) H(49) 3.205 1_556
H(16) C(29) 3.414 1_455
H(16) H(24) 2.958 1_455
H(16) H(27) 3.360 1_556
H(16) H(31) 3.009 1_556
H(17) H(9) 3.465 1_545
H(17) H(10) 3.305 1_545
H(17) H(14) 3.106 1_545
H(17) H(44) 3.316 1_455
H(17) H(46) 3.326 1_455
H(17) H(50) 3.289 .
H(18) O(5) 2.786 1_545
H(18) C(13) 3.250 1_545
H(18) C(17) 3.402 1_645
H(18) H(9) 3.434 1_545
H(18) H(13) 3.307 1_545
H(18) H(14) 2.545 1_545
H(18) H(25) 3.284 1_545
H(18) H(29) 3.421 1_545
H(18) H(41) 2.895 1_645
H(18) H(42) 3.111 1_645
H(19) O(8) 3.022 1_655
H(19) C(52) 3.440 1_655
H(19) C(57) 3.534 1_655
H(19) C(60) 3.235 1_655
H(19) H(25) 3.515 1_545
H(19) H(30) 3.471 1_545
H(19) H(35) 3.122 1_655
H(19) H(51) 2.907 1_655
H(19) H(52) 3.241 1_655
H(20) N(4) 2.387 1_655
H(20) C(51) 3.437 1_655
H(20) C(52) 2.834 1_655
H(20) H(35) 2.651 1_655
H(21) O(7) 2.959 1_656
H(21) H(6) 2.909 1_656
H(21) H(10) 3.256 1_545
H(21) H(27) 3.259 1_556
H(21) H(32) 3.142 1_656
H(22) O(7) 2.972 1_656
H(22) C(7) 3.423 1_545
H(22) C(8) 3.173 1_545
H(22) C(32) 3.515 1_656
H(22) H(5) 3.364 1_656
H(22) H(6) 2.587 1_656
H(22) H(9) 3.030 1_545
H(22) H(10) 2.546 1_545
H(22) H(40) 3.002 1_656
H(22) H(48) 3.535 1_646
H(23) O(3) 2.510 1_655
H(23) H(2) 3.493 1_655
H(23) H(27) 3.073 1_656
H(23) H(38) 2.961 1_655
H(23) H(52) 2.935 1_655
H(24) C(16) 3.381 1_655
H(24) H(15) 3.584 1_655
H(24) H(16) 2.958 1_655
H(24) H(34) 3.434 1_655
H(24) H(38) 3.024 1_655
H(25) N(2) 2.590 1_565
H(25) C(21) 3.380 1_565
H(25) C(22) 3.508 1_565
H(25) C(50) 3.463 1_655
H(25) H(18) 3.284 1_565
H(25) H(19) 3.515 1_565
H(25) H(33) 3.374 1_655
H(25) H(41) 3.318 1_655
H(25) H(51) 3.161 1_665
H(26) O(8) 2.991 1_665
H(26) C(9) 3.503 1_554
H(26) C(10) 3.310 1_554
H(26) C(60) 3.508 1_665
H(26) H(7) 3.247 1_655
H(26) H(11) 3.056 1_554
H(26) H(12) 2.720 1_554
H(26) H(51) 3.143 1_665
H(27) O(3) 3.010 1_554
H(27) O(7) 3.328 1_655
H(27) C(2) 3.378 1_554
H(27) C(28) 3.403 1_454
H(27) C(30) 3.340 1_454
H(27) H(1) 3.498 1_554
H(27) H(2) 2.415 1_554
H(27) H(16) 3.360 1_554
H(27) H(21) 3.259 1_554
H(27) H(23) 3.073 1_454
H(27) H(45) 3.396 1_454
H(27) H(46) 2.639 1_454
H(28) O(4) 2.925 1_454
H(28) C(26) 3.529 1_454
H(28) C(27) 3.074 1_454
H(28) C(30) 3.373 1_454
H(28) H(36) 3.467 1_655
H(28) H(45) 3.311 1_454
H(28) H(46) 3.251 1_454
H(29) O(8) 3.529 1_565
H(29) C(21) 3.500 1_565
H(29) C(60) 3.286 1_565
H(29) H(14) 2.979 .
H(29) H(18) 3.421 1_565
H(29) H(50) 2.496 1_565
H(29) H(51) 3.569 1_565
H(30) O(8) 3.044 1_565
H(30) N(2) 3.194 1_565
H(30) C(19) 3.512 1_565
H(30) C(20) 3.558 1_565
H(30) C(21) 3.370 1_565
H(30) C(22) 3.108 1_565
H(30) C(23) 3.273 1_565
H(30) C(57) 3.142 1_565
H(30) C(58) 3.296 1_565
H(30) C(60) 3.306 1_565
H(30) H(19) 3.471 1_565
H(30) H(39) 3.282 1_565
H(30) H(50) 2.708 1_565
H(31) O(1) 3.019 1_454
H(31) C(5) 3.242 1_454
H(31) C(15) 3.540 1_554
H(31) C(16) 3.567 1_554
H(31) H(1) 3.582 1_454
H(31) H(15) 2.988 1_554
H(31) H(16) 3.009 1_554
H(32) C(1) 3.378 1_454
H(32) C(4) 3.514 1_454
H(32) C(24) 2.877 1_454
H(32) C(25) 2.846 1_454
H(32) C(26) 3.231 1_454
H(32) C(27) 3.569 1_454
H(32) C(28) 3.559 1_454
H(32) C(29) 3.215 1_454
H(32) H(1) 2.771 1_454
H(32) H(21) 3.142 1_454
H(33) O(2) 2.860 .
H(33) C(13) 3.508 .
H(33) C(14) 3.032 .
H(33) C(15) 3.550 .
H(33) C(17) 3.251 .
H(33) C(37) 3.583 1_455
H(33) H(25) 3.374 1_455
H(33) H(41) 2.709 .
H(34) O(1) 3.066 1_455
H(34) O(5) 3.299 1_455
H(34) C(4) 3.431 1_455
H(34) C(15) 3.409 .
H(34) C(17) 3.288 .
H(34) H(3) 3.519 1_455
H(34) H(4) 2.470 1_455
H(34) H(13) 3.251 1_455
H(34) H(15) 3.065 .
H(34) H(24) 3.434 1_455
H(34) H(41) 2.531 .
H(34) H(43) 3.409 .
H(35) O(6) 3.020 1_445
H(35) C(22) 3.533 1_455
H(35) C(23) 3.276 1_455
H(35) C(47) 3.537 1_445
H(35) H(5) 3.306 1_455
H(35) H(19) 3.122 1_455
H(35) H(20) 2.651 1_455
H(35) H(48) 3.230 1_445
H(36) N(1) 2.553 1_444
H(36) C(8) 3.350 1_444
H(36) C(9) 3.448 1_444
H(36) C(40) 3.560 1_455
H(36) H(10) 3.289 1_444
H(36) H(11) 3.441 1_444
H(36) H(28) 3.467 1_455
H(36) H(45) 3.265 1_354
H(36) H(47) 3.575 1_445
H(36) H(48) 3.543 1_445
H(37) C(2) 3.571 .
H(37) C(3) 3.416 .
H(37) C(11) 2.890 .
H(37) C(12) 2.855 .
H(37) C(13) 3.218 .
H(37) C(14) 3.565 .
H(37) C(15) 3.572 .
H(37) C(16) 3.248 .
H(37) H(3) 2.809 .
H(37) H(13) 3.157 .
H(38) O(3) 3.065 .
H(38) C(18) 3.281 .
H(38) C(28) 3.535 1_455
H(38) C(29) 3.574 1_455
H(38) H(23) 2.961 1_455
H(38) H(24) 3.024 1_455
H(39) O(6) 3.085 1_545
H(39) N(1) 3.164 1_444
H(39) C(6) 3.493 1_444
H(39) C(7) 3.503 1_444
H(39) C(8) 3.367 1_444
H(39) C(9) 3.014 1_444
H(39) C(10) 3.226 1_444
H(39) C(43) 3.316 1_545
H(39) C(44) 3.167 1_545
H(39) C(47) 3.540 1_545
H(39) H(11) 3.315 1_444
H(39) H(30) 3.282 1_545
H(39) H(48) 3.513 1_545
H(39) H(49) 3.362 1_545
H(40) O(6) 3.538 1_545
H(40) C(8) 3.546 1_444
H(40) C(47) 3.462 1_545
H(40) H(10) 3.488 1_444
H(40) H(22) 3.002 1_454
H(40) H(48) 2.817 1_545
H(41) O(1) 3.125 1_455
H(41) N(2) 3.315 1_465
H(41) C(21) 3.335 1_465
H(41) C(50) 3.182 .
H(41) C(51) 3.121 .
H(41) H(18) 2.895 1_465
H(41) H(25) 3.318 1_455
H(41) H(33) 2.709 .
H(41) H(34) 2.531 .
H(41) H(51) 3.165 1_565
H(42) O(4) 3.252 1_465
H(42) N(2) 3.004 1_465
H(42) C(21) 3.152 1_465
H(42) C(27) 3.394 1_465
H(42) C(30) 3.275 1_465
H(42) C(60) 3.231 1_565
H(42) H(18) 3.111 1_465
H(42) H(44) 2.562 1_465
H(42) H(50) 3.530 1_565
H(42) H(51) 2.556 1_565
H(42) H(52) 3.174 1_565
H(43) O(1) 2.628 1_455
H(43) O(4) 3.291 1_465
H(43) C(30) 3.330 1_465
H(43) H(9) 3.086 1_455
H(43) H(34) 3.409 .
H(43) H(44) 2.611 1_465
H(43) H(49) 3.275 1_556
H(44) O(2) 2.658 1_645
H(44) O(3) 3.460 1_655
H(44) C(14) 3.149 1_645
H(44) C(17) 2.748 1_645
H(44) H(17) 3.316 1_655
H(44) H(42) 2.562 1_645
H(44) H(43) 2.611 1_645
H(44) H(47) 3.426 1_646
H(44) H(48) 3.586 1_646
H(45) N(1) 2.755 1_645
H(45) C(8) 2.957 1_645
H(45) C(47) 3.231 1_646
H(45) H(10) 2.749 1_645
H(45) H(27) 3.396 1_656
H(45) H(28) 3.311 1_656
H(45) H(36) 3.265 1_756
H(45) H(47) 2.767 1_646
H(45) H(48) 2.861 1_646
H(46) O(3) 2.412 1_655
H(46) C(39) 3.406 1_656
H(46) H(10) 3.513 1_645
H(46) H(17) 3.326 1_655
H(46) H(27) 2.639 1_656
H(46) H(28) 3.251 1_656
H(47) O(4) 3.364 1_464
H(47) N(1) 2.723 1_554
H(47) C(9) 2.678 1_554
H(47) C(30) 3.331 1_464
H(47) H(11) 2.437 1_554
H(47) H(15) 3.454 1_554
H(47) H(36) 3.575 1_665
H(47) H(44) 3.426 1_464
H(47) H(45) 2.767 1_464
H(48) O(4) 2.635 1_464
H(48) C(30) 3.209 1_464
H(48) C(59) 3.381 1_565
H(48) H(5) 3.288 1_565
H(48) H(22) 3.535 1_464
H(48) H(35) 3.230 1_665
H(48) H(36) 3.543 1_665
H(48) H(39) 3.513 1_565
H(48) H(40) 2.817 1_565
H(48) H(44) 3.586 1_464
H(48) H(45) 2.861 1_464
H(49) O(1) 3.118 1_454
H(49) O(4) 3.405 1_464
H(49) C(5) 3.501 1_454
H(49) C(6) 3.541 1_454
H(49) C(7) 3.444 1_454
H(49) H(9) 3.215 1_454
H(49) H(15) 3.205 1_554
H(49) H(39) 3.362 1_565
H(49) H(43) 3.275 1_554
H(50) O(2) 3.020 1_545
H(50) C(20) 3.370 .
H(50) C(42) 3.033 1_545
H(50) C(43) 3.144 1_545
H(50) H(14) 3.386 1_545
H(50) H(17) 3.289 .
H(50) H(29) 2.496 1_545
H(50) H(30) 2.708 1_545
H(50) H(42) 3.530 1_545
H(51) O(2) 2.810 1_545
H(51) N(2) 2.963 1_455
H(51) C(17) 2.995 1_545
H(51) C(22) 3.214 1_455
H(51) H(19) 2.907 1_455
H(51) H(25) 3.161 1_445
H(51) H(26) 3.143 1_445
H(51) H(29) 3.569 1_545
H(51) H(41) 3.165 1_545
H(51) H(42) 2.556 1_545
H(52) O(2) 3.533 1_545
H(52) O(3) 3.283 .
H(52) C(28) 3.486 1_455
H(52) H(19) 3.241 1_455
H(52) H(23) 2.935 1_455
H(52) H(42) 3.174 1_545

loop_
_geom_torsion_atom_site_label_1
_geom_torsion_atom_site_label_2
_geom_torsion_atom_site_label_3
_geom_torsion_atom_site_label_4
_geom_torsion
C(17) O(2) C(14) C(13) 178.3(3)
C(17) O(2) C(14) C(15) 0.3(6)
C(30) O(4) C(27) C(26) 177.4(3)
C(30) O(4) C(27) C(28) -2.6(6)
C(47) O(6) C(44) C(43) -166.1(6)
C(47) O(6) C(44) C(45) 13.6(9)
C(60) O(8) C(57) C(56) -23.7(10)
C(60) O(8) C(57) C(58) 158.1(6)
C(8) N(1) C(9) C(10) -4.7(8)
C(9) N(1) C(8) C(7) 1.1(8)
C(21) N(2) C(22) C(23) -0.6(8)
C(22) N(2) C(21) C(20) -0.5(8)
C(38) N(3) C(39) C(40) 0.9(10)
C(39) N(3) C(38) C(37) -0.3(9)
C(51) N(4) C(52) C(53) -0.1(10)
C(52) N(4) C(51) C(50) 0.4(11)
C(2) C(1) C(4) C(3) 0.4(4)
C(2) C(1) C(4) C(24) -123.4(5)
C(4) C(1) C(2) C(3) -0.4(4)
C(4) C(1) C(2) C(11) -121.8(5)
C(2) C(1) C(5) O(1) -114.3(6)
C(2) C(1) C(5) C(6) 63.8(6)
C(5) C(1) C(2) C(3) 120.3(5)
C(5) C(1) C(2) C(11) -1.1(7)
C(4) C(1) C(5) O(1) -6.9(6)
C(4) C(1) C(5) C(6) 171.1(4)
C(5) C(1) C(4) C(3) -122.0(4)
C(5) C(1) C(4) C(24) 114.3(5)
C(1) C(2) C(3) C(4) 0.4(4)
C(1) C(2) C(3) C(18) 121.2(4)
C(1) C(2) C(11) C(12) 55.2(5)
C(1) C(2) C(11) C(16) -124.0(5)
C(3) C(2) C(11) C(12) -50.4(5)
C(3) C(2) C(11) C(16) 130.4(4)
C(11) C(2) C(3) C(4) 123.5(4)
C(11) C(2) C(3) C(18) -115.7(5)
C(2) C(3) C(4) C(1) -0.4(4)
C(2) C(3) C(4) C(24) 123.5(5)
C(2) C(3) C(18) O(3) 7.3(6)
C(2) C(3) C(18) C(19) -170.5(4)
C(4) C(3) C(18) O(3) 112.2(6)
C(4) C(3) C(18) C(19) -65.6(6)
C(18) C(3) C(4) C(1) -120.2(5)
C(18) C(3) C(4) C(24) 3.7(7)
C(1) C(4) C(24) C(25) 49.9(6)
C(1) C(4) C(24) C(29) -129.0(5)
C(3) C(4) C(24) C(25) -57.4(5)
C(3) C(4) C(24) C(29) 123.6(5)
O(1) C(5) C(6) C(7) 15.5(7)
O(1) C(5) C(6) C(10) -164.6(5)
C(1) C(5) C(6) C(7) -162.6(4)
C(1) C(5) C(6) C(10) 17.3(6)
C(5) C(6) C(7) C(8) 175.5(4)
C(5) C(6) C(10) C(9) -178.9(4)
C(7) C(6) C(10) C(9) 1.0(7)
C(10) C(6) C(7) C(8) -4.4(7)
C(6) C(7) C(8) N(1) 3.5(8)
N(1) C(9) C(10) C(6) 3.6(8)
C(2) C(11) C(12) C(13) -178.2(3)
C(2) C(11) C(16) C(15) 179.6(3)
C(12) C(11) C(16) C(15) 0.4(5)
C(16) C(11) C(12) C(13) 1.0(5)
C(11) C(12) C(13) C(14) -1.0(6)
C(12) C(13) C(14) O(2) -178.5(3)
C(12) C(13) C(14) C(15) -0.4(6)
O(2) C(14) C(15) C(16) 179.7(3)
C(13) C(14) C(15) C(16) 1.7(6)
C(14) C(15) C(16) C(11) -1.8(6)
O(3) C(18) C(19) C(20) -17.1(7)
O(3) C(18) C(19) C(23) 166.0(5)
C(3) C(18) C(19) C(20) 160.8(4)
C(3) C(18) C(19) C(23) -16.1(6)
C(18) C(19) C(20) C(21) -176.6(4)
C(18) C(19) C(23) C(22) 175.5(4)
C(20) C(19) C(23) C(22) -1.4(7)
C(23) C(19) C(20) C(21) 0.4(6)
C(19) C(20) C(21) N(2) 0.6(8)
N(2) C(22) C(23) C(19) 1.6(8)
C(4) C(24) C(25) C(26) 178.6(3)
C(4) C(24) C(29) C(28) -179.0(3)
C(25) C(24) C(29) C(28) 1.9(5)
C(29) C(24) C(25) C(26) -2.4(5)
C(24) C(25) C(26) C(27) 2.1(6)
C(25) C(26) C(27) O(4) 178.8(3)
C(25) C(26) C(27) C(28) -1.2(6)
O(4) C(27) C(28) C(29) -179.3(3)
C(26) C(27) C(28) C(29) 0.7(6)
C(27) C(28) C(29) C(24) -1.2(6)
C(32) C(31) C(34) C(33) 1.6(3)
C(32) C(31) C(34) C(54) 121.2(4)
C(34) C(31) C(32) C(33) -1.7(3)
C(34) C(31) C(32) C(41) 123.4(4)
C(32) C(31) C(35) O(5) 103.7(6)
C(32) C(31) C(35) C(36) -73.4(6)
C(35) C(31) C(32) C(33) -120.2(4)
C(35) C(31) C(32) C(41) 4.9(7)
C(34) C(31) C(35) O(5) -0.9(8)
C(34) C(31) C(35) C(36) -178.0(5)
C(35) C(31) C(34) C(33) 118.8(4)
C(35) C(31) C(34) C(54) -121.6(5)
C(31) C(32) C(33) C(34) 1.6(3)
C(31) C(32) C(33) C(48) -116.3(5)
C(31) C(32) C(41) C(42) -66.8(7)
C(31) C(32) C(41) C(46) 109.1(5)
C(33) C(32) C(41) C(42) 41.1(7)
C(33) C(32) C(41) C(46) -143.0(5)
C(41) C(32) C(33) C(34) -121.9(4)
C(41) C(32) C(33) C(48) 120.2(5)
C(32) C(33) C(34) C(31) -1.6(3)
C(32) C(33) C(34) C(54) -123.7(5)
C(32) C(33) C(48) O(7) 0.6(8)
C(32) C(33) C(48) C(49) 176.0(5)
C(34) C(33) C(48) O(7) -102.7(6)
C(34) C(33) C(48) C(49) 72.7(6)
C(48) C(33) C(34) C(31) 118.2(5)
C(48) C(33) C(34) C(54) -3.8(7)
C(31) C(34) C(54) C(55) 147.3(5)
C(31) C(34) C(54) C(59) -38.0(8)
C(33) C(34) C(54) C(55) -108.7(6)
C(33) C(34) C(54) C(59) 66.0(8)
O(5) C(35) C(36) C(37) -14.1(9)
O(5) C(35) C(36) C(40) 166.5(6)
C(31) C(35) C(36) C(37) 163.0(5)
C(31) C(35) C(36) C(40) -16.4(8)
C(35) C(36) C(37) C(38) -178.8(6)
C(35) C(36) C(40) C(39) 179.4(6)
C(37) C(36) C(40) C(39) 0.0(9)
C(40) C(36) C(37) C(38) 0.6(10)
C(36) C(37) C(38) N(3) -0.5(10)
N(3) C(39) C(40) C(36) -0.8(11)
C(32) C(41) C(42) C(43) 175.2(6)
C(32) C(41) C(46) C(45) -174.7(6)
C(42) C(41) C(46) C(45) 1.4(9)
C(46) C(41) C(42) C(43) -0.9(9)
C(41) C(42) C(43) C(44) -0.9(10)
C(42) C(43) C(44) O(6) -178.1(6)
C(42) C(43) C(44) C(45) 2.2(10)
O(6) C(44) C(45) C(46) 178.6(6)
C(43) C(44) C(45) C(46) -1.7(9)
C(44) C(45) C(46) C(41) -0.1(9)
O(7) C(48) C(49) C(50) -166.7(6)
O(7) C(48) C(49) C(53) 13.8(9)
C(33) C(48) C(49) C(50) 17.8(9)
C(33) C(48) C(49) C(53) -161.7(5)
C(48) C(49) C(50) C(51) 179.3(6)
C(48) C(49) C(53) C(52) -179.0(6)
C(50) C(49) C(53) C(52) 1.5(9)
C(53) C(49) C(50) C(51) -1.2(9)
C(49) C(50) C(51) N(4) 0.2(9)
N(4) C(52) C(53) C(49) -0.9(11)
C(34) C(54) C(55) C(56) 175.3(5)
C(34) C(54) C(59) C(58) -174.2(6)
C(55) C(54) C(59) C(58) 0.7(9)
C(59) C(54) C(55) C(56) 0.3(7)
C(54) C(55) C(56) C(57) -0.9(10)
C(55) C(56) C(57) O(8) -177.6(6)
C(55) C(56) C(57) C(58) 0.6(9)
O(8) C(57) C(58) C(59) 178.7(6)
C(56) C(57) C(58) C(59) 0.4(8)
C(57) C(58) C(59) C(54) -1.0(10)
